data_4101581
loop_
_publ_author_name
'Fischer, Roland C'
'Pu, Lihung'
'Fettinger, James C'
'Brynda, Marcin A'
'Power, Philip P'

_publ_section_title
;
 Very large changes in bond length and bond angle in a heavy group 14
 element alkyne analogue by modification of a remote ligand
 substituent.
;
_journal_issue 35
_journal_name_full 'Journal of the American Chemical Society'
_journal_page_first 11366
_journal_page_last 11367
_journal_paper_doi 10.1021/ja0637090
_journal_volume 128
_journal_year 2006
_chemical_formula_moiety '2(C33 H45 Si Sn), C4 H10 O'
_chemical_formula_sum 'C70 H100 O Si2 Sn2'
_chemical_formula_weight 1251.06
_chemical_melting_point 184.0(10)
_chemical_name_systematic {[4-Me3Si-2,6-(2,6-iPr2-C6H3)2-C6H2]Sn}2
_space_group_IT_number 14
_symmetry_cell_setting monoclinic
_symmetry_Int_Tables_number 14
_symmetry_space_group_name_Hall '-P 2ybc'
_symmetry_space_group_name_H-M 'P 1 21/c 1'
_atom_sites_solution_hydrogens geom
_atom_sites_solution_primary direct
_atom_sites_solution_secondary difmap
_audit_creation_method SHELXL-97
_cell_angle_alpha 90.00
_cell_angle_beta 114.407(4)
_cell_angle_gamma 90.00
_cell_formula_units_Z 2
_cell_length_a 11.605(3)
_cell_length_b 24.573(5)
_cell_length_c 12.733(3)
_cell_measurement_reflns_used 4275
_cell_measurement_temperature 90(2)
_cell_measurement_theta_max 25.46
_cell_measurement_theta_min 2.17
_cell_volume 3306.5(12)
_computing_cell_refinement 'SAINT (7.23A) (Bruker, 2005)'
_computing_data_collection 'SMART (Version 5.054) (Bruker, 2002)'
_computing_data_reduction 'SAINT (7.23A) (Bruker, 2005)'
_computing_molecular_graphics 'SHELXTL 5.1, XP (Sheldrick, 1994)'
_computing_publication_material SHELXL97
_computing_structure_refinement 'SHELXL-97 (Sheldrick, 1997)'
_computing_structure_solution 'SHELXS-97 (Sheldrick, 1990)'
_diffrn_ambient_temperature 90(2)
_diffrn_measured_fraction_theta_full 0.998
_diffrn_measured_fraction_theta_max 0.998
_diffrn_measurement_device_type 'Bruker SMART1000'
_diffrn_measurement_method '\w and \f'
_diffrn_radiation_monochromator graphite
_diffrn_radiation_type MoK\a
_diffrn_radiation_wavelength 0.71073
_diffrn_reflns_av_R_equivalents 0.1290
_diffrn_reflns_av_sigmaI/netI 0.1230
_diffrn_reflns_limit_h_max 13
_diffrn_reflns_limit_h_min -13
_diffrn_reflns_limit_k_max 29
_diffrn_reflns_limit_k_min -29
_diffrn_reflns_limit_l_max 15
_diffrn_reflns_limit_l_min -15
_diffrn_reflns_number 23348
_diffrn_reflns_theta_full 25.25
_diffrn_reflns_theta_max 25.25
_diffrn_reflns_theta_min 1.93
_diffrn_source 'fine-focus sealed tube'
_exptl_absorpt_coefficient_mu 0.831
_exptl_absorpt_correction_T_max 0.9365
_exptl_absorpt_correction_T_min 0.8448
_exptl_absorpt_correction_type 'Empirical, SADABS (multi-scan)'
_exptl_absorpt_process_details 'SADABS 2.10 (Sheldrick, 2003)'
_exptl_crystal_colour Green
_exptl_crystal_density_diffrn 1.257
_exptl_crystal_density_meas 0
_exptl_crystal_density_method 'not measured'
_exptl_crystal_description Block
_exptl_crystal_F_000 1312
_exptl_crystal_recrystallization_method Diethylether
_exptl_crystal_size_max 0.21
_exptl_crystal_size_mid 0.11
_exptl_crystal_size_min 0.08
_refine_diff_density_max 1.077
_refine_diff_density_min -1.476
_refine_diff_density_rms 0.129
_refine_ls_extinction_method none
_refine_ls_goodness_of_fit_ref 1.002
_refine_ls_hydrogen_treatment constr
_refine_ls_matrix_type full
_refine_ls_number_parameters 370
_refine_ls_number_reflns 5975
_refine_ls_number_restraints 30
_refine_ls_restrained_S_all 1.000
_refine_ls_R_factor_all 0.1111
_refine_ls_R_factor_gt 0.0557
_refine_ls_shift/su_max 0.001
_refine_ls_shift/su_mean 0.000
_refine_ls_structure_factor_coef Fsqd
_refine_ls_weighting_details 'calc w=1/[\s^2^(Fo^2^)+(0.0365P)^2^+0.0000P] where P=(Fo^2^+2Fc^2^)/3'
_refine_ls_weighting_scheme calc
_refine_ls_wR_factor_gt 0.1099
_refine_ls_wR_factor_ref 0.1246
_reflns_number_gt 3272
_reflns_number_total 5975
_reflns_threshold_expression >2sigma(I)
_cod_data_source_file ja0637090si20060526_072032.cif
_cod_data_source_block 1395ffmi
_cod_depositor_comments
;
The following automatic conversions were performed:

'_chemical_melting_point' value '183-185' was changed to '184.0(10)'
- the average value was taken and precision was estimated.

Automatic conversion script
Id: cif_fix_values 1646 2011-03-28 12:23:43Z adriana 
;
_cod_original_sg_symbol_H-M 'P 21/c'
_cod_database_code 4101581

loop_
_symmetry_equiv_pos_as_xyz
'x, y, z'
'-x, y+1/2, -z+1/2'
'-x, -y, -z'
'x, -y-1/2, z-1/2'

loop_
_atom_site_label
_atom_site_type_symbol
_atom_site_fract_x
_atom_site_fract_y
_atom_site_fract_z
_atom_site_U_iso_or_equiv
_atom_site_adp_type
_atom_site_occupancy
_atom_site_symmetry_multiplicity
_atom_site_calc_flag
_atom_site_refinement_flags
_atom_site_disorder_assembly
_atom_site_disorder_group
Sn1 Sn 1.02317(4) 0.45639(2) 0.42482(4) 0.02686(15) Uani 1 1 d . . .
Si1 Si 0.49635(17) 0.29155(8) 0.24253(16) 0.0251(4) Uani 1 1 d . . .
C1 C 0.8397(5) 0.4136(2) 0.3637(5) 0.0177(13) Uani 1 1 d . . .
C2 C 0.7400(5) 0.4200(2) 0.2560(5) 0.0210(14) Uani 1 1 d . . .
C3 C 0.6353(5) 0.3840(2) 0.2215(5) 0.0215(14) Uani 1 1 d . . .
H3 H 0.5664 0.3892 0.1486 0.026 Uiso 1 1 calc R . .
C4 C 0.6309(5) 0.3415(2) 0.2915(5) 0.0208(14) Uani 1 1 d . . .
C5 C 0.7334(5) 0.3352(2) 0.3966(5) 0.0220(14) Uani 1 1 d . . .
H5 H 0.7331 0.3059 0.4452 0.026 Uiso 1 1 calc R . .
C6 C 0.8353(5) 0.3696(2) 0.4330(5) 0.0204(13) Uani 1 1 d . . .
C7 C 0.7459(5) 0.4600(2) 0.1709(5) 0.0192(13) Uani 1 1 d . . .
C8 C 0.6803(5) 0.5100(2) 0.1484(5) 0.0236(14) Uani 1 1 d . . .
C9 C 0.6892(5) 0.5453(3) 0.0674(5) 0.0327(15) Uani 1 1 d . . .
H9 H 0.6433 0.5785 0.0514 0.039 Uiso 1 1 calc R . .
C10 C 0.7632(6) 0.5331(3) 0.0095(6) 0.0393(19) Uani 1 1 d . . .
H10 H 0.7702 0.5583 -0.0442 0.047 Uiso 1 1 calc R . .
C11 C 0.8266(5) 0.4846(3) 0.0294(5) 0.0281(15) Uani 1 1 d . . .
H11 H 0.8761 0.4763 -0.0121 0.034 Uiso 1 1 calc R . .
C12 C 0.8202(5) 0.4471(2) 0.1094(5) 0.0225(14) Uani 1 1 d . . .
C13 C 0.5971(6) 0.5238(2) 0.2128(5) 0.0284(16) Uani 1 1 d . . .
H13 H 0.5514 0.4898 0.2160 0.034 Uiso 1 1 calc R . .
C14 C 0.6752(6) 0.5402(3) 0.3328(6) 0.0451(18) Uani 1 1 d . . .
H14A H 0.7416 0.5131 0.3695 0.068 Uiso 1 1 calc R . .
H14B H 0.6218 0.5428 0.3754 0.068 Uiso 1 1 calc R . .
H14C H 0.7140 0.5757 0.3333 0.068 Uiso 1 1 calc R . .
C15 C 0.4960(6) 0.5671(3) 0.1488(6) 0.048(2) Uani 1 1 d . . .
H15A H 0.4342 0.5689 0.1828 0.073 Uiso 1 1 calc R . .
H15B H 0.4529 0.5572 0.0671 0.073 Uiso 1 1 calc R . .
H15C H 0.5367 0.6026 0.1558 0.073 Uiso 1 1 calc R . .
C16 C 0.8816(6) 0.3918(2) 0.1208(5) 0.0275(15) Uani 1 1 d . . .
H16 H 0.8949 0.3768 0.1980 0.033 Uiso 1 1 calc R . .
C17 C 1.0121(6) 0.3934(3) 0.1148(6) 0.0370(18) Uani 1 1 d . . .
H17A H 1.0538 0.3580 0.1382 0.056 Uiso 1 1 calc R . .
H17B H 1.0646 0.4217 0.1668 0.056 Uiso 1 1 calc R . .
H17C H 1.0004 0.4015 0.0357 0.056 Uiso 1 1 calc R . .
C18 C 0.7939(6) 0.3529(3) 0.0295(6) 0.0422(19) Uani 1 1 d . . .
H18A H 0.7128 0.3505 0.0361 0.063 Uiso 1 1 calc R . .
H18B H 0.8328 0.3167 0.0411 0.063 Uiso 1 1 calc R . .
H18C H 0.7797 0.3663 -0.0473 0.063 Uiso 1 1 calc R . .
C19 C 0.9534(5) 0.3594(2) 0.5457(5) 0.0257(16) Uani 1 1 d . . .
C20 C 1.0514(5) 0.3277(2) 0.5372(5) 0.0254(15) Uani 1 1 d . . .
C21 C 1.1558(6) 0.3163(3) 0.6377(5) 0.0318(16) Uani 1 1 d . . .
H21 H 1.2233 0.2957 0.6341 0.038 Uiso 1 1 calc R . .
C22 C 1.1642(6) 0.3342(3) 0.7430(5) 0.0357(17) Uani 1 1 d . . .
H22 H 1.2354 0.3246 0.8114 0.043 Uiso 1 1 calc R . .
C23 C 1.0685(6) 0.3664(3) 0.7497(5) 0.0349(17) Uani 1 1 d . . .
H23 H 1.0780 0.3804 0.8223 0.042 Uiso 1 1 calc R . .
C24 C 0.9592(6) 0.3784(2) 0.6516(5) 0.0260(14) Uani 1 1 d . . .
C25 C 1.0402(5) 0.3039(2) 0.4231(5) 0.0246(14) Uani 1 1 d . . .
H25 H 0.9767 0.3262 0.3599 0.029 Uiso 1 1 calc R . .
C26 C 1.1646(6) 0.3061(3) 0.4084(6) 0.0360(17) Uani 1 1 d . . .
H26A H 1.1970 0.3434 0.4206 0.054 Uiso 1 1 calc R . .
H26B H 1.1497 0.2942 0.3303 0.054 Uiso 1 1 calc R . .
H26C H 1.2266 0.2819 0.4649 0.054 Uiso 1 1 calc R . .
C27 C 0.9893(6) 0.2456(3) 0.4096(5) 0.0349(17) Uani 1 1 d . . .
H27A H 1.0491 0.2228 0.4711 0.052 Uiso 1 1 calc R . .
H27B H 0.9789 0.2312 0.3345 0.052 Uiso 1 1 calc R . .
H27C H 0.9073 0.2456 0.4147 0.052 Uiso 1 1 calc R . .
C28 C 0.8531(6) 0.4096(3) 0.6608(6) 0.0310(16) Uani 1 1 d . . .
H28 H 0.8098 0.4304 0.5873 0.037 Uiso 1 1 calc R . .
C29 C 0.8970(7) 0.4501(3) 0.7582(5) 0.0436(19) Uani 1 1 d . . .
H29A H 0.9248 0.4308 0.8319 0.065 Uiso 1 1 calc R . .
H29B H 0.8270 0.4746 0.7498 0.065 Uiso 1 1 calc R . .
H29C H 0.9676 0.4714 0.7564 0.065 Uiso 1 1 calc R . .
C30 C 0.7561(6) 0.3708(3) 0.6721(6) 0.0424(18) Uani 1 1 d . . .
H30A H 0.7244 0.3462 0.6056 0.064 Uiso 1 1 calc R . .
H30B H 0.6856 0.3918 0.6747 0.064 Uiso 1 1 calc R . .
H30C H 0.7962 0.3496 0.7431 0.064 Uiso 1 1 calc R . .
C31 C 0.5490(6) 0.2262(3) 0.2008(6) 0.0426(18) Uani 1 1 d . . .
H31A H 0.4777 0.2008 0.1714 0.064 Uiso 1 1 calc R . .
H31B H 0.6176 0.2104 0.2684 0.064 Uiso 1 1 calc R . .
H31C H 0.5792 0.2333 0.1407 0.064 Uiso 1 1 calc R . .
C32 C 0.3601(6) 0.3207(3) 0.1191(6) 0.045(2) Uani 1 1 d . . .
H32A H 0.3792 0.3215 0.0510 0.067 Uiso 1 1 calc R . .
H32B H 0.3441 0.3578 0.1381 0.067 Uiso 1 1 calc R . .
H32C H 0.2849 0.2982 0.1030 0.067 Uiso 1 1 calc R . .
C33 C 0.4549(6) 0.2753(3) 0.3650(6) 0.0397(18) Uani 1 1 d . . .
H33A H 0.4348 0.3090 0.3951 0.060 Uiso 1 1 calc R . .
H33B H 0.5268 0.2573 0.4261 0.060 Uiso 1 1 calc R . .
H33C H 0.3813 0.2511 0.3386 0.060 Uiso 1 1 calc R . .
C41 C 0.3647(15) 0.4357(6) 0.3272(14) 0.047(4) Uani 0.50 1 d PU A -1
H41A H 0.2900 0.4426 0.3426 0.070 Uiso 0.50 1 calc PR A -1
H41B H 0.3639 0.3978 0.3027 0.070 Uiso 0.50 1 calc PR A -1
H41C H 0.3638 0.4601 0.2660 0.070 Uiso 0.50 1 calc PR A -1
C42 C 0.4823(15) 0.4458(6) 0.4350(13) 0.037(4) Uani 0.50 1 d PU A -1
H42A H 0.4863 0.4199 0.4960 0.044 Uiso 0.50 1 calc PR A -1
H42B H 0.5583 0.4403 0.4193 0.044 Uiso 0.50 1 calc PR A -1
O41 O 0.4794(14) 0.5003(8) 0.4724(10) 0.036(4) Uani 0.50 1 d PU A -1
C43 C 0.5796(16) 0.5140(7) 0.5726(14) 0.041(4) Uani 0.50 1 d PU A -1
H43A H 0.6594 0.5072 0.5640 0.050 Uiso 0.50 1 calc PR A -1
H43B H 0.5795 0.4906 0.6358 0.050 Uiso 0.50 1 calc PR A -1
C44 C 0.575(2) 0.5726(8) 0.6039(19) 0.059(6) Uani 0.50 1 d PU A -1
H44A H 0.5445 0.5949 0.5338 0.089 Uiso 0.50 1 calc PR A -1
H44B H 0.6600 0.5846 0.6561 0.089 Uiso 0.50 1 calc PR A -1
H44C H 0.5175 0.5766 0.6422 0.089 Uiso 0.50 1 calc PR A -1

loop_
_atom_site_aniso_label
_atom_site_aniso_U_11
_atom_site_aniso_U_22
_atom_site_aniso_U_33
_atom_site_aniso_U_23
_atom_site_aniso_U_13
_atom_site_aniso_U_12
Sn1 0.0164(2) 0.0358(3) 0.0327(3) -0.0032(3) 0.01448(18) -0.0045(2)
Si1 0.0195(8) 0.0260(9) 0.0321(10) -0.0023(7) 0.0129(8) -0.0034(7)
C1 0.013(3) 0.024(3) 0.019(3) -0.002(3) 0.009(3) 0.001(2)
C2 0.022(3) 0.021(3) 0.030(4) -0.006(3) 0.021(3) 0.002(3)
C3 0.021(3) 0.022(3) 0.026(3) 0.000(3) 0.014(3) 0.002(3)
C4 0.015(3) 0.027(4) 0.025(3) -0.007(3) 0.014(3) 0.001(3)
C5 0.024(3) 0.020(3) 0.028(4) -0.002(3) 0.017(3) -0.001(3)
C6 0.017(3) 0.024(3) 0.023(3) -0.002(3) 0.011(3) 0.002(3)
C7 0.015(3) 0.021(3) 0.023(3) 0.005(3) 0.009(2) -0.003(3)
C8 0.014(3) 0.026(4) 0.031(4) 0.001(3) 0.010(3) 0.002(3)
C9 0.029(3) 0.035(4) 0.040(4) 0.010(4) 0.020(3) 0.007(3)
C10 0.039(4) 0.046(5) 0.039(4) 0.015(4) 0.023(3) 0.002(4)
C11 0.023(4) 0.037(4) 0.031(4) 0.004(3) 0.018(3) 0.003(3)
C12 0.016(3) 0.033(4) 0.020(3) 0.002(3) 0.009(3) 0.000(3)
C13 0.035(4) 0.026(4) 0.036(4) 0.009(3) 0.026(3) 0.005(3)
C14 0.037(4) 0.053(5) 0.048(4) 0.002(4) 0.020(4) 0.006(4)
C15 0.032(4) 0.062(5) 0.054(5) 0.009(4) 0.020(4) 0.013(4)
C16 0.034(4) 0.030(4) 0.026(4) 0.007(3) 0.021(3) 0.006(3)
C17 0.028(4) 0.049(5) 0.038(4) 0.006(3) 0.019(3) 0.010(3)
C18 0.042(4) 0.042(5) 0.050(5) -0.013(4) 0.026(4) -0.010(3)
C19 0.022(4) 0.030(4) 0.034(4) 0.022(3) 0.021(3) 0.005(3)
C20 0.020(3) 0.028(4) 0.032(4) 0.008(3) 0.015(3) 0.000(3)
C21 0.023(4) 0.041(4) 0.033(4) 0.000(3) 0.013(3) 0.009(3)
C22 0.031(4) 0.042(4) 0.024(4) 0.004(3) 0.002(3) 0.004(3)
C23 0.041(4) 0.040(4) 0.023(4) -0.003(3) 0.012(3) 0.002(3)
C24 0.029(4) 0.031(4) 0.025(4) -0.003(3) 0.019(3) 0.001(3)
C25 0.023(4) 0.021(3) 0.034(4) 0.004(3) 0.016(3) 0.006(3)
C26 0.030(4) 0.038(4) 0.047(4) -0.004(3) 0.023(3) 0.000(3)
C27 0.037(4) 0.033(4) 0.042(4) -0.006(3) 0.024(4) 0.002(3)
C28 0.039(4) 0.030(4) 0.037(4) 0.005(3) 0.029(3) 0.002(3)
C29 0.049(5) 0.042(5) 0.027(4) 0.000(4) 0.003(3) 0.021(4)
C30 0.048(5) 0.040(4) 0.060(5) 0.010(4) 0.043(4) 0.009(4)
C31 0.041(4) 0.042(4) 0.052(5) -0.010(4) 0.026(4) -0.003(3)
C32 0.031(4) 0.030(4) 0.059(5) 0.008(4) 0.003(4) -0.012(3)
C33 0.033(4) 0.044(4) 0.052(5) -0.003(4) 0.026(4) -0.011(3)
C41 0.047(8) 0.040(7) 0.049(8) -0.008(6) 0.015(6) 0.002(6)
C42 0.040(7) 0.038(8) 0.038(7) 0.000(6) 0.021(6) 0.008(6)
O41 0.032(9) 0.033(5) 0.045(10) -0.007(8) 0.020(8) 0.004(6)
C43 0.037(8) 0.047(8) 0.037(8) 0.000(7) 0.013(6) 0.002(7)
C44 0.058(9) 0.060(9) 0.060(9) -0.013(7) 0.025(7) 0.013(7)

loop_
_atom_type_symbol
_atom_type_description
_atom_type_scat_dispersion_real
_atom_type_scat_dispersion_imag
_atom_type_scat_source
C C 0.0033 0.0016 'International Tables Vol C Tables 4.2.6.8 and 6.1.1.4'
H H 0.0000 0.0000 'International Tables Vol C Tables 4.2.6.8 and 6.1.1.4'
Si Si 0.0817 0.0704 'International Tables Vol C Tables 4.2.6.8 and 6.1.1.4'
Sn Sn -0.6537 1.4246 'International Tables Vol C Tables 4.2.6.8 and 6.1.1.4'
O O 0.0106 0.0060 'International Tables Vol C Tables 4.2.6.8 and 6.1.1.4'

loop_
_geom_angle_atom_site_label_1
_geom_angle_atom_site_label_2
_geom_angle_atom_site_label_3
_geom_angle
_geom_angle_site_symmetry_3
C1 Sn1 Sn1 99.25(14) 3_766
C32 Si1 C33 111.7(3) .
C32 Si1 C31 110.8(3) .
C33 Si1 C31 106.4(3) .
C32 Si1 C4 109.3(3) .
C33 Si1 C4 109.2(3) .
C31 Si1 C4 109.3(3) .
C2 C1 C6 118.3(5) .
C2 C1 Sn1 125.6(4) .
C6 C1 Sn1 115.0(4) .
C1 C2 C3 119.5(5) .
C1 C2 C7 121.6(5) .
C3 C2 C7 118.5(5) .
C4 C3 C2 121.6(5) .
C4 C3 H3 119.2 .
C2 C3 H3 119.2 .
C5 C4 C3 117.3(5) .
C5 C4 Si1 120.9(4) .
C3 C4 Si1 121.7(4) .
C6 C5 C4 122.5(6) .
C6 C5 H5 118.8 .
C4 C5 H5 118.8 .
C5 C6 C1 120.7(5) .
C5 C6 C19 121.8(5) .
C1 C6 C19 117.3(5) .
C8 C7 C12 118.9(5) .
C8 C7 C2 122.7(5) .
C12 C7 C2 118.4(5) .
C9 C8 C7 119.8(5) .
C9 C8 C13 121.0(5) .
C7 C8 C13 119.2(5) .
C10 C9 C8 121.2(6) .
C10 C9 H9 119.4 .
C8 C9 H9 119.4 .
C11 C10 C9 119.8(6) .
C11 C10 H10 120.1 .
C9 C10 H10 120.1 .
C10 C11 C12 121.6(6) .
C10 C11 H11 119.2 .
C12 C11 H11 119.2 .
C11 C12 C7 118.7(5) .
C11 C12 C16 119.9(5) .
C7 C12 C16 121.1(5) .
C14 C13 C8 111.1(5) .
C14 C13 C15 111.5(6) .
C8 C13 C15 112.2(5) .
C14 C13 H13 107.2 .
C8 C13 H13 107.2 .
C15 C13 H13 107.2 .
C13 C14 H14A 109.5 .
C13 C14 H14B 109.5 .
H14A C14 H14B 109.5 .
C13 C14 H14C 109.5 .
H14A C14 H14C 109.5 .
H14B C14 H14C 109.5 .
C13 C15 H15A 109.5 .
C13 C15 H15B 109.5 .
H15A C15 H15B 109.5 .
C13 C15 H15C 109.5 .
H15A C15 H15C 109.5 .
H15B C15 H15C 109.5 .
C12 C16 C18 110.5(5) .
C12 C16 C17 113.8(5) .
C18 C16 C17 109.7(5) .
C12 C16 H16 107.5 .
C18 C16 H16 107.5 .
C17 C16 H16 107.5 .
C16 C17 H17A 109.5 .
C16 C17 H17B 109.5 .
H17A C17 H17B 109.5 .
C16 C17 H17C 109.5 .
H17A C17 H17C 109.5 .
H17B C17 H17C 109.5 .
C16 C18 H18A 109.5 .
C16 C18 H18B 109.5 .
H18A C18 H18B 109.5 .
C16 C18 H18C 109.5 .
H18A C18 H18C 109.5 .
H18B C18 H18C 109.5 .
C24 C19 C20 122.3(5) .
C24 C19 C6 120.8(5) .
C20 C19 C6 116.8(5) .
C21 C20 C19 117.7(6) .
C21 C20 C25 120.3(5) .
C19 C20 C25 121.9(5) .
C22 C21 C20 121.4(6) .
C22 C21 H21 119.3 .
C20 C21 H21 119.3 .
C21 C22 C23 120.2(6) .
C21 C22 H22 119.9 .
C23 C22 H22 119.9 .
C22 C23 C24 121.2(6) .
C22 C23 H23 119.4 .
C24 C23 H23 119.4 .
C23 C24 C19 117.1(5) .
C23 C24 C28 120.8(6) .
C19 C24 C28 122.1(6) .
C20 C25 C26 113.0(5) .
C20 C25 C27 110.0(5) .
C26 C25 C27 111.0(5) .
C20 C25 H25 107.5 .
C26 C25 H25 107.5 .
C27 C25 H25 107.5 .
C25 C26 H26A 109.5 .
C25 C26 H26B 109.5 .
H26A C26 H26B 109.5 .
C25 C26 H26C 109.5 .
H26A C26 H26C 109.5 .
H26B C26 H26C 109.5 .
C25 C27 H27A 109.5 .
C25 C27 H27B 109.5 .
H27A C27 H27B 109.5 .
C25 C27 H27C 109.5 .
H27A C27 H27C 109.5 .
H27B C27 H27C 109.5 .
C24 C28 C29 113.3(6) .
C24 C28 C30 110.4(5) .
C29 C28 C30 110.3(5) .
C24 C28 H28 107.5 .
C29 C28 H28 107.5 .
C30 C28 H28 107.5 .
C28 C29 H29A 109.5 .
C28 C29 H29B 109.5 .
H29A C29 H29B 109.5 .
C28 C29 H29C 109.5 .
H29A C29 H29C 109.5 .
H29B C29 H29C 109.5 .
C28 C30 H30A 109.5 .
C28 C30 H30B 109.5 .
H30A C30 H30B 109.5 .
C28 C30 H30C 109.5 .
H30A C30 H30C 109.5 .
H30B C30 H30C 109.5 .
Si1 C31 H31A 109.5 .
Si1 C31 H31B 109.5 .
H31A C31 H31B 109.5 .
Si1 C31 H31C 109.5 .
H31A C31 H31C 109.5 .
H31B C31 H31C 109.5 .
Si1 C32 H32A 109.5 .
Si1 C32 H32B 109.5 .
H32A C32 H32B 109.5 .
Si1 C32 H32C 109.5 .
H32A C32 H32C 109.5 .
H32B C32 H32C 109.5 .
Si1 C33 H33A 109.5 .
Si1 C33 H33B 109.5 .
H33A C33 H33B 109.5 .
Si1 C33 H33C 109.5 .
H33A C33 H33C 109.5 .
H33B C33 H33C 109.5 .
C42 C41 H41A 109.5 .
C42 C41 H41B 109.5 .
H41A C41 H41B 109.5 .
C42 C41 H41C 109.5 .
H41A C41 H41C 109.5 .
H41B C41 H41C 109.5 .
O41 C42 C41 108.8(12) .
O41 C42 H42A 109.9 .
C41 C42 H42A 109.9 .
O41 C42 H42B 109.9 .
C41 C42 H42B 109.9 .
H42A C42 H42B 108.3 .
C43 O41 C42 114.5(13) .
O41 C43 C44 112.0(16) .
O41 C43 H43A 109.2 .
C44 C43 H43A 109.2 .
O41 C43 H43B 109.2 .
C44 C43 H43B 109.2 .
H43A C43 H43B 107.9 .
C43 C44 H44A 109.5 .
C43 C44 H44B 109.5 .
H44A C44 H44B 109.5 .
C43 C44 H44C 109.5 .
H44A C44 H44C 109.5 .
H44B C44 H44C 109.5 .

loop_
_geom_bond_atom_site_label_1
_geom_bond_atom_site_label_2
_geom_bond_distance
_geom_bond_site_symmetry_2
Sn1 C1 2.208(5) .
Sn1 Sn1 3.0660(10) 3_766
Si1 C32 1.852(6) .
Si1 C33 1.855(6) .
Si1 C31 1.871(7) .
Si1 C4 1.878(6) .
C1 C2 1.390(8) .
C1 C6 1.410(8) .
C2 C3 1.418(8) .
C2 C7 1.486(8) .
C3 C4 1.390(8) .
C3 H3 0.9500 .
C4 C5 1.383(8) .
C5 C6 1.369(8) .
C5 H5 0.9500 .
C6 C19 1.540(8) .
C7 C8 1.410(8) .
C7 C12 1.420(7) .
C8 C9 1.384(8) .
C8 C13 1.541(8) .
C9 C10 1.376(8) .
C9 H9 0.9500 .
C10 C11 1.367(9) .
C10 H10 0.9500 .
C11 C12 1.398(8) .
C11 H11 0.9500 .
C12 C16 1.513(8) .
C13 C14 1.474(9) .
C13 C15 1.543(8) .
C13 H13 1.0000 .
C14 H14A 0.9800 .
C14 H14B 0.9800 .
C14 H14C 0.9800 .
C15 H15A 0.9800 .
C15 H15B 0.9800 .
C15 H15C 0.9800 .
C16 C18 1.525(8) .
C16 C17 1.548(8) .
C16 H16 1.0000 .
C17 H17A 0.9800 .
C17 H17B 0.9800 .
C17 H17C 0.9800 .
C18 H18A 0.9800 .
C18 H18B 0.9800 .
C18 H18C 0.9800 .
C19 C24 1.402(8) .
C19 C20 1.420(8) .
C20 C21 1.379(8) .
C20 C25 1.521(8) .
C21 C22 1.376(8) .
C21 H21 0.9500 .
C22 C23 1.394(9) .
C22 H22 0.9500 .
C23 C24 1.395(8) .
C23 H23 0.9500 .
C24 C28 1.496(8) .
C25 C26 1.531(8) .
C25 C27 1.532(8) .
C25 H25 1.0000 .
C26 H26A 0.9800 .
C26 H26B 0.9800 .
C26 H26C 0.9800 .
C27 H27A 0.9800 .
C27 H27B 0.9800 .
C27 H27C 0.9800 .
C28 C29 1.506(8) .
C28 C30 1.526(8) .
C28 H28 1.0000 .
C29 H29A 0.9800 .
C29 H29B 0.9800 .
C29 H29C 0.9800 .
C30 H30A 0.9800 .
C30 H30B 0.9800 .
C30 H30C 0.9800 .
C31 H31A 0.9800 .
C31 H31B 0.9800 .
C31 H31C 0.9800 .
C32 H32A 0.9800 .
C32 H32B 0.9800 .
C32 H32C 0.9800 .
C33 H33A 0.9800 .
C33 H33B 0.9800 .
C33 H33C 0.9800 .
C41 C42 1.50(2) .
C41 H41A 0.9800 .
C41 H41B 0.9800 .
C41 H41C 0.9800 .
C42 O41 1.43(2) .
C42 H42A 0.9900 .
C42 H42B 0.9900 .
O41 C43 1.37(2) .
C43 C44 1.50(2) .
C43 H43A 0.9900 .
C43 H43B 0.9900 .
C44 H44A 0.9800 .
C44 H44B 0.9800 .
C44 H44C 0.9800 .
